data_4125267
loop_
_publ_author_name
'Pfeifer, Lukas'
'Engle, Keary M.'
'Pidgeon, George W.'
'Sparkes, Hazel A.'
'Thompson, Amber L.'
'Brown, John M.'
'Gouverneur, V\'eronique'

_publ_section_title
;
 Hydrogen-Bonded Homoleptic Fluoride-Diarylurea Complexes: Structure,
 Reactivity, and Coordinating Power.
;
_journal_issue 40
_journal_name_full 'Journal of the American Chemical Society'
_journal_page_first 13314
_journal_paper_doi 10.1021/jacs.6b07501
_journal_volume 138
_journal_year 2016
_chemical_formula_moiety 'C33 H58 F1 N3 O2'
_chemical_formula_sum 'C33 H58 F N3 O2'
_chemical_formula_weight 547.84
_space_group_IT_number 14
_symmetry_cell_setting monoclinic
_symmetry_space_group_name_Hall '-P 2ybc'
_symmetry_space_group_name_H-M 'P 1 21/c 1'
_atom_sites_solution_hydrogens difmap
_atom_sites_solution_primary other
_audit_creation_date 2016-06-28
_audit_creation_method CRYSTALS_ver_14.43
_cell_angle_alpha 90
_cell_angle_beta 94.2660(5)
_cell_angle_gamma 90
_cell_formula_units_Z 4
_cell_length_a 12.36670(6)
_cell_length_b 17.56165(9)
_cell_length_c 15.47775(8)
_cell_measurement_reflns_used 27462
_cell_measurement_temperature 150
_cell_measurement_theta_max 76
_cell_measurement_theta_min 3
_cell_volume 3352.14(3)
_computing_cell_refinement 'CrysAlis, (Oxford Diffraction, 2002)'
_computing_data_collection 'SuperNova, (Oxford Diffraction, 2010)'
_computing_data_reduction 'CrysAlis, (Oxford Diffraction, 2002)'
_computing_molecular_graphics 'CAMERON (Watkin et al., 1996)'
_computing_publication_material 'CRYSTALS (Betteridge et al., 2003)'
_computing_structure_refinement 'CRYSTALS (Betteridge et al., 2003)'
_computing_structure_solution 'Superflip (Palatinus & Chapuis, 2007)'
_diffrn_ambient_temperature 150
_diffrn_measured_fraction_theta_full 0.996
_diffrn_measured_fraction_theta_max 0.996
_diffrn_measurement_device Area
_diffrn_measurement_device_type 'Oxford Diffraction SuperNova'
_diffrn_measurement_method '\f & \w scans'
_diffrn_radiation_monochromator graphite
_diffrn_radiation_type 'Cu K\a'
_diffrn_radiation_wavelength 1.54180
_diffrn_reflns_av_R_equivalents 0.023
_diffrn_reflns_limit_h_max 15
_diffrn_reflns_limit_h_min -15
_diffrn_reflns_limit_k_max 22
_diffrn_reflns_limit_k_min -22
_diffrn_reflns_limit_l_max 17
_diffrn_reflns_limit_l_min -19
_diffrn_reflns_number 69661
_diffrn_reflns_theta_full 76.433
_diffrn_reflns_theta_max 76.433
_diffrn_reflns_theta_min 3.584
_diffrn_standards_number 0
_exptl_absorpt_coefficient_mu 0.552
_exptl_absorpt_correction_T_max 0.97
_exptl_absorpt_correction_T_min 0.76
_exptl_absorpt_correction_type multi-scan
_exptl_absorpt_process_details 'CrysAlis, (Oxford Diffraction, 2002)'
_exptl_crystal_colour clear_pale_colourless
_exptl_crystal_density_diffrn 1.085
_exptl_crystal_density_method 'not measured'
_exptl_crystal_description block
_exptl_crystal_F_000 1208
_exptl_crystal_size_max 0.18
_exptl_crystal_size_mid 0.16
_exptl_crystal_size_min 0.05
_refine_diff_density_max 1.03
_refine_diff_density_min -0.99
_refine_ls_extinction_method None
_refine_ls_goodness_of_fit_ref 2.9913
_refine_ls_hydrogen_treatment constr
_refine_ls_matrix_type full
_refine_ls_number_parameters 352
_refine_ls_number_reflns 6985
_refine_ls_number_restraints 0
_refine_ls_R_factor_all 0.1290
_refine_ls_R_factor_gt 0.1225
_refine_ls_shift/su_max 0.0001070
_refine_ls_shift/su_mean 0.0000133
_refine_ls_structure_factor_coef Fsqd
_refine_ls_weighting_details
;
 Method= Modified Sheldrick 
 w=1/[\s^2^(F^2^) + ( 0.20P)^2^ + 0.00P] 
 ,where P=(max(Fo^2^,0) + 2Fc^2^)/3 
;
_refine_ls_weighting_scheme calc
_refine_ls_wR_factor_all 0.5489
_refine_ls_wR_factor_gt 0.5334
_refine_ls_wR_factor_ref 0.5489
_reflns_limit_h_max 15
_reflns_limit_h_min -15
_reflns_limit_k_max 22
_reflns_limit_k_min 0
_reflns_limit_l_max 19
_reflns_limit_l_min 0
_reflns_number_gt 6285
_reflns_number_total 7013
_reflns_threshold_expression I>2.0\s(I)
_oxford_diffrn_Wilson_B_factor 4.18
_oxford_diffrn_Wilson_scale 0.11
_oxford_refine_ls_r_factor_ref 0.1290
_oxford_refine_ls_scale 3.4(2)
_oxford_reflns_number_all 6985
_oxford_reflns_threshold_expression_ref I>-3.0\s(I)
_oxford_structure_analysis_title '026gwp12, average_cell in P2(1)/c'
_cod_data_source_file ja6b07501_si_002.cif
_cod_data_source_block 2n
_cod_depositor_comments
;
The following automatic conversions were performed:

'_atom_sites_solution_primary' value 'Other' changed to 'other'
according to
/usr/data/users/saulius/crontab/automatic-downloads/rss-feeds/ACS/lib/dictionaries/cif_core.dic
dictionary named 'cif_core.dic' version 2.4.2 from 2011-04-26.

Automatic conversion script
Id: cif_fix_values 4268 2015-11-12 08:31:59Z antanas 

 Adding full bibliography for 4125254--4125278.cif.
;
_cod_original_sg_symbol_H-M 'P 21/c '
_cod_original_formula_sum 'C33 H58 F1 N3 O2'
_cod_database_code 4125267

loop_
_symmetry_equiv_pos_as_xyz
x,y,z
-x,-y,-z
x,-y+1/2,z+1/2
-x,y+1/2,-z+1/2

loop_
_atom_site_label
_atom_site_type_symbol
_atom_site_fract_x
_atom_site_fract_y
_atom_site_fract_z
_atom_site_U_iso_or_equiv
_atom_site_occupancy
_atom_site_adp_type
_atom_site_refinement_flags_posn
F1 F -0.0024(2) 0.38829(13) 0.4579(2) 0.0722 1.0000 Uani .
O2 O 0.1272(3) 0.5156(2) 0.4602(2) 0.0696 1.0000 Uani .
O1 O 0.15175(19) 0.16028(13) 0.50362(18) 0.0509 1.0000 Uani .
C1 C 0.1107(3) 0.22279(17) 0.49297(19) 0.0425 1.0000 Uani .
N11 N 0.0024(2) 0.23570(17) 0.4723(2) 0.0512 1.0000 Uani .
C12 C -0.0819(2) 0.18233(19) 0.4745(2) 0.0445 1.0000 Uani .
C13 C -0.1876(3) 0.2106(2) 0.4664(4) 0.0684 1.0000 Uani .
C14 C -0.2766(3) 0.1628(3) 0.4688(3) 0.0678 1.0000 Uani .
C15 C -0.2644(3) 0.0858(3) 0.4760(2) 0.0545 1.0000 Uani .
C16 C -0.1594(3) 0.0571(2) 0.4837(3) 0.0534 1.0000 Uani .
C17 C -0.0690(3) 0.10458(19) 0.4830(2) 0.0475 1.0000 Uani .
C18 C -0.3625(3) 0.0337(3) 0.4750(3) 0.0647 1.0000 Uani .
C19 C -0.3749(4) -0.0171(3) 0.3974(5) 0.0836 1.0000 Uani .
N21 N 0.1665(2) 0.29047(16) 0.49892(19) 0.0482 1.0000 Uani .
C22 C 0.2777(3) 0.30182(18) 0.5221(2) 0.0442 1.0000 Uani .
C23 C 0.3194(3) 0.37367(19) 0.5080(2) 0.0493 1.0000 Uani .
C24 C 0.4277(3) 0.3897(2) 0.5315(3) 0.0568 1.0000 Uani .
C25 C 0.4977(3) 0.3348(2) 0.5690(3) 0.0540 1.0000 Uani .
C26 C 0.4546(3) 0.2638(2) 0.5826(2) 0.0526 1.0000 Uani .
C27 C 0.3464(3) 0.2461(2) 0.5599(2) 0.0486 1.0000 Uani .
C28 C 0.6160(3) 0.3526(3) 0.5939(3) 0.0687 1.0000 Uani .
C29 C 0.6339(5) 0.4077(5) 0.6661(6) 0.1209 1.0000 Uani .
N31 N 0.1208(3) 0.4498(3) 0.7407(2) 0.0903 1.0000 Uani .
C32 C 0.0484(4) 0.3938(4) 0.6890(3) 0.0853 1.0000 Uani .
C33 C -0.0236(5) 0.3454(5) 0.7408(3) 0.1025 1.0000 Uani .
C34 C -0.0878(5) 0.2918(6) 0.6802(4) 0.1143 1.0000 Uani .
C35 C -0.1601(6) 0.2390(7) 0.7265(5) 0.1400 1.0000 Uani .
C36 C 0.1987(5) 0.4080(6) 0.8050(3) 0.1224 1.0000 Uani .
C37 C 0.2730(5) 0.3527(6) 0.7659(5) 0.1462 1.0000 Uani .
C38 C 0.3514(7) 0.3155(11) 0.8341(7) 0.2478 1.0000 Uani .
C39 C 0.4284(7) 0.3100(15) 0.8452(10) 0.3342 1.0000 Uani .
C40 C 0.1814(4) 0.4930(4) 0.6754(3) 0.0860 1.0000 Uani .
C41 C 0.2740(5) 0.5438(5) 0.7135(3) 0.1086 1.0000 Uani .
C42 C 0.3248(6) 0.5872(5) 0.6436(4) 0.1001 1.0000 Uani .
C43 C 0.4184(8) 0.6337(7) 0.6739(6) 0.1383 1.0000 Uani .
C44 C 0.0532(4) 0.5021(5) 0.7928(3) 0.1054 1.0000 Uani .
C45 C -0.0368(4) 0.5455(4) 0.7401(3) 0.0909 1.0000 Uani .
C46 C -0.0977(4) 0.5966(5) 0.7984(3) 0.0978 1.0000 Uani .
C47 C -0.1884(6) 0.6384(6) 0.7481(4) 0.1159 1.0000 Uani .
H131 H -0.1994 0.2624 0.4606 0.0808 1.0000 Uiso R
H141 H -0.3450 0.1844 0.4657 0.0813 1.0000 Uiso R
H161 H -0.1483 0.0051 0.4890 0.0640 1.0000 Uiso R
H171 H 0.0007 0.0834 0.4878 0.0578 1.0000 Uiso R
H182 H -0.3591 0.0021 0.5265 0.0781 1.0000 Uiso R
H181 H -0.4269 0.0654 0.4753 0.0779 1.0000 Uiso R
H191 H -0.4415 -0.0457 0.3980 0.1249 1.0000 Uiso R
H193 H -0.3151 -0.0523 0.4002 0.1250 1.0000 Uiso R
H192 H -0.3746 0.0134 0.3452 0.1249 1.0000 Uiso R
H231 H 0.2754 0.4114 0.4826 0.0593 1.0000 Uiso R
H241 H 0.4553 0.4381 0.5236 0.0676 1.0000 Uiso R
H261 H 0.4996 0.2256 0.6095 0.0643 1.0000 Uiso R
H271 H 0.3206 0.1975 0.5700 0.0575 1.0000 Uiso R
H281 H 0.6520 0.3059 0.6112 0.0839 1.0000 Uiso R
H282 H 0.6507 0.3741 0.5444 0.0844 1.0000 Uiso R
H292 H 0.7111 0.4161 0.6756 0.1769 1.0000 Uiso R
H291 H 0.6054 0.3859 0.7165 0.1771 1.0000 Uiso R
H293 H 0.5976 0.4546 0.6513 0.1769 1.0000 Uiso R
H322 H 0.0019 0.4225 0.6468 0.1010 1.0000 Uiso R
H321 H 0.0965 0.3603 0.6595 0.1012 1.0000 Uiso R
H332 H -0.0707 0.3780 0.7709 0.1189 1.0000 Uiso R
H331 H 0.0221 0.3164 0.7822 0.1187 1.0000 Uiso R
H341 H -0.1324 0.3229 0.6394 0.1338 1.0000 Uiso R
H342 H -0.0370 0.2619 0.6487 0.1340 1.0000 Uiso R
H352 H -0.1956 0.2036 0.6864 0.2039 1.0000 Uiso R
H351 H -0.2155 0.2684 0.7519 0.2036 1.0000 Uiso R
H353 H -0.1199 0.2117 0.7721 0.2039 1.0000 Uiso R
H361 H 0.2419 0.4450 0.8384 0.1501 1.0000 Uiso R
H362 H 0.1546 0.3785 0.8430 0.1502 1.0000 Uiso R
H372 H 0.3164 0.3800 0.7263 0.1668 1.0000 Uiso R
H371 H 0.2291 0.3145 0.7354 0.1672 1.0000 Uiso R
H382 H 0.3236 0.3315 0.8882 0.2740 1.0000 Uiso R
H381 H 0.3377 0.2621 0.8256 0.2741 1.0000 Uiso R
H391 H 0.4441 0.2857 0.9004 0.4929 1.0000 Uiso R
H393 H 0.4530 0.3619 0.8475 0.4928 1.0000 Uiso R
H392 H 0.4635 0.2830 0.8014 0.4929 1.0000 Uiso R
H401 H 0.1289 0.5250 0.6417 0.1027 1.0000 Uiso R
H402 H 0.2108 0.4565 0.6366 0.1028 1.0000 Uiso R
H412 H 0.2449 0.5794 0.7543 0.1268 1.0000 Uiso R
H411 H 0.3297 0.5114 0.7423 0.1269 1.0000 Uiso R
H421 H 0.2713 0.6207 0.6152 0.1190 1.0000 Uiso R
H422 H 0.3485 0.5506 0.6024 0.1190 1.0000 Uiso R
H432 H 0.4451 0.6618 0.6263 0.2040 1.0000 Uiso R
H431 H 0.3953 0.6685 0.7170 0.2038 1.0000 Uiso R
H433 H 0.4759 0.6011 0.6988 0.2037 1.0000 Uiso R
H442 H 0.1012 0.5395 0.8208 0.1221 1.0000 Uiso R
H441 H 0.0214 0.4718 0.8361 0.1219 1.0000 Uiso R
H452 H -0.0062 0.5759 0.6960 0.1070 1.0000 Uiso R
H451 H -0.0872 0.5092 0.7119 0.1074 1.0000 Uiso R
H461 H -0.0483 0.6328 0.8259 0.1191 1.0000 Uiso R
H462 H -0.1281 0.5665 0.8423 0.1189 1.0000 Uiso R
H472 H -0.2190 0.6747 0.7856 0.1768 1.0000 Uiso R
H471 H -0.1580 0.6653 0.7016 0.1768 1.0000 Uiso R
H473 H -0.2431 0.6031 0.7249 0.1768 1.0000 Uiso R
H111 H -0.0156 0.2823 0.4656 0.0615 1.0000 Uiso R
H211 H 0.1279 0.3306 0.4896 0.0585 1.0000 Uiso R
H21 H 0.0960 0.5484 0.4882 0.1052 1.0000 Uiso R
H22 H 0.0945 0.4733 0.4588 0.1050 1.0000 Uiso R

loop_
_atom_site_aniso_label
_atom_site_aniso_U_11
_atom_site_aniso_U_22
_atom_site_aniso_U_33
_atom_site_aniso_U_23
_atom_site_aniso_U_13
_atom_site_aniso_U_12
F1 0.0779(17) 0.0515(12) 0.0861(19) 0.0048(10) -0.0016(14) 0.0108(10)
O2 0.0606(17) 0.084(2) 0.0625(18) 0.0084(14) -0.0071(13) 0.0120(13)
O1 0.0420(12) 0.0501(12) 0.0612(15) 0.0053(10) 0.0079(10) 0.0013(8)
C1 0.0428(16) 0.0482(15) 0.0370(15) 0.0006(10) 0.0062(11) 0.0020(11)
N11 0.0459(16) 0.0508(14) 0.0558(17) 0.0035(11) -0.0047(12) 0.0033(11)
C12 0.0396(15) 0.0551(16) 0.0380(15) -0.0025(11) -0.0019(11) 0.0026(11)
C13 0.0428(19) 0.0571(19) 0.104(3) -0.005(2) -0.0035(19) 0.0089(15)
C14 0.0393(17) 0.076(2) 0.087(3) -0.010(2) -0.0041(17) 0.0057(16)
C15 0.0388(16) 0.084(2) 0.0402(17) 0.0074(15) 0.0006(12) -0.0037(15)
C16 0.0459(17) 0.0600(19) 0.054(2) 0.0183(14) -0.0012(14) -0.0023(13)
C17 0.0383(15) 0.0566(18) 0.0471(17) 0.0106(13) -0.0010(12) 0.0019(12)
C18 0.0429(17) 0.091(3) 0.060(2) 0.0151(19) 0.0004(15) -0.0124(17)
C19 0.059(2) 0.082(3) 0.111(4) -0.011(3) 0.015(3) -0.021(2)
N21 0.0425(14) 0.0498(14) 0.0520(16) 0.0049(11) 0.0021(11) 0.0016(10)
C22 0.0419(15) 0.0528(16) 0.0383(15) -0.0062(11) 0.0061(11) -0.0003(12)
C23 0.0468(17) 0.0518(16) 0.0498(18) 0.0047(12) 0.0072(13) 0.0033(12)
C24 0.0491(19) 0.0577(19) 0.065(2) -0.0024(15) 0.0125(16) -0.0036(13)
C25 0.0412(16) 0.068(2) 0.0536(19) -0.0033(15) 0.0053(13) 0.0008(14)
C26 0.0481(18) 0.0624(19) 0.0466(18) 0.0024(13) 0.0001(13) 0.0042(13)
C27 0.0466(17) 0.0558(17) 0.0432(16) 0.0046(12) 0.0018(13) -0.0001(13)
C28 0.0437(19) 0.081(3) 0.081(3) 0.000(2) 0.0014(18) -0.0008(16)
C29 0.057(3) 0.132(5) 0.172(8) -0.076(6) -0.010(4) -0.008(3)
N31 0.062(2) 0.179(5) 0.0312(16) 0.020(2) 0.0088(15) 0.056(3)
C32 0.078(3) 0.141(5) 0.039(2) 0.031(2) 0.0151(19) 0.061(3)
C33 0.071(3) 0.189(7) 0.050(2) 0.044(3) 0.018(2) 0.060(4)
C34 0.074(3) 0.207(8) 0.064(3) 0.047(4) 0.015(3) 0.051(4)
C35 0.091(5) 0.229(11) 0.103(5) 0.081(6) 0.027(4) 0.048(6)
C36 0.060(3) 0.260(9) 0.049(2) 0.062(4) 0.017(2) 0.069(4)
C37 0.082(4) 0.261(11) 0.101(5) 0.113(6) 0.046(4) 0.097(6)
C38 0.094(5) 0.50(2) 0.158(8) 0.225(13) 0.067(6) 0.154(10)
C39 0.053(4) 0.72(4) 0.224(14) 0.30(2) -0.043(6) -0.051(10)
C40 0.070(3) 0.150(5) 0.0388(19) 0.020(2) 0.0136(18) 0.050(3)
C41 0.066(3) 0.209(8) 0.051(3) 0.001(3) 0.006(2) 0.051(4)
C42 0.097(4) 0.141(5) 0.063(3) -0.005(3) 0.009(3) 0.045(4)
C43 0.096(5) 0.219(11) 0.103(6) -0.029(6) 0.025(4) 0.018(6)
C44 0.057(2) 0.225(8) 0.0342(19) -0.003(3) 0.0039(17) 0.054(4)
C45 0.061(3) 0.170(6) 0.041(2) -0.013(3) -0.0032(18) 0.044(3)
C46 0.062(3) 0.180(7) 0.052(2) -0.021(3) 0.007(2) 0.039(3)
C47 0.089(4) 0.185(8) 0.074(3) -0.020(4) 0.007(3) 0.068(5)

loop_
_atom_type_symbol
_atom_type_scat_dispersion_real
_atom_type_scat_dispersion_imag
_atom_type_scat_Cromer_Mann_a1
_atom_type_scat_Cromer_Mann_b1
_atom_type_scat_Cromer_Mann_a2
_atom_type_scat_Cromer_Mann_b2
_atom_type_scat_Cromer_Mann_a3
_atom_type_scat_Cromer_Mann_b3
_atom_type_scat_Cromer_Mann_a4
_atom_type_scat_Cromer_Mann_b4
_atom_type_scat_Cromer_Mann_c
_atom_type_scat_source
C 0.0181 0.0091 2.3100 20.8439 1.0200 10.2075 1.5886 0.5687 0.8650 51.6512 0.2156 'International Tables Vol C 4.2.6.8 and 6.1.1.4'
H 0.0000 0.0000 0.4930 10.5109 0.3229 26.1257 0.1402 3.1424 0.0408 57.7998 0.0030 'International Tables Vol C 4.2.6.8 and 6.1.1.4'
N 0.0311 0.0180 12.2126 0.0057 3.1322 9.8933 2.0125 28.9975 1.1663 0.5826 -11.5290 'International Tables Vol C 4.2.6.8 and 6.1.1.4'
O 0.0492 0.0322 3.0485 13.2771 2.2868 5.7011 1.5463 0.3239 0.8670 32.9089 0.2508 'International Tables Vol C 4.2.6.8 and 6.1.1.4'
F 0.0727 0.0534 3.5392 10.2825 2.6412 4.2944 1.5170 0.2615 1.0243 26.1476 0.2776 'International Tables Vol C 4.2.6.8 and 6.1.1.4'

loop_
_geom_angle_atom_site_label_1
_geom_angle_atom_site_label_2
_geom_angle_atom_site_label_3
_geom_angle
_geom_angle_publ_flag
H21 O2 H22 112.4 no
O1 C1 N11 124.8(3) yes
O1 C1 N21 124.8(3) yes
N11 C1 N21 110.4(3) yes
C1 N11 C12 126.7(3) yes
C1 N11 H111 115.4 no
C12 N11 H111 117.1 no
N11 C12 C13 116.9(3) yes
N11 C12 C17 125.5(3) yes
C13 C12 C17 117.5(3) yes
C12 C13 C14 121.4(4) yes
C12 C13 H131 119.9 no
C14 C13 H131 118.6 no
C13 C14 C15 121.3(3) yes
C13 C14 H141 118.4 no
C15 C14 H141 120.3 no
C14 C15 C16 117.5(3) yes
C14 C15 C18 120.9(3) yes
C16 C15 C18 121.6(4) yes
C15 C16 C17 121.8(3) yes
C15 C16 H161 119.8 no
C17 C16 H161 118.4 no
C16 C17 C12 120.3(3) yes
C16 C17 H171 119.7 no
C12 C17 H171 120.0 no
C15 C18 C19 113.7(4) yes
C15 C18 H182 110.5 no
C19 C18 H182 108.3 no
C15 C18 H181 108.0 no
C19 C18 H181 108.1 no
H182 C18 H181 107.9 no
C18 C19 H191 109.8 no
C18 C19 H193 108.3 no
H191 C19 H193 108.6 no
C18 C19 H192 109.4 no
H191 C19 H192 110.7 no
H193 C19 H192 110.0 no
C1 N21 C22 127.9(3) yes
C1 N21 H211 115.4 no
C22 N21 H211 116.6 no
N21 C22 C23 117.1(3) yes
N21 C22 C27 124.0(3) yes
C23 C22 C27 118.9(3) yes
C22 C23 C24 120.4(3) yes
C22 C23 H231 120.3 no
C24 C23 H231 119.3 no
C23 C24 C25 121.7(3) yes
C23 C24 H241 120.6 no
C25 C24 H241 117.8 no
C24 C25 C26 117.0(3) yes
C24 C25 C28 121.4(4) yes
C26 C25 C28 121.6(4) yes
C25 C26 C27 122.6(3) yes
C25 C26 H261 119.1 no
C27 C26 H261 118.3 no
C22 C27 C26 119.5(3) yes
C22 C27 H271 120.6 no
C26 C27 H271 119.9 no
C25 C28 C29 114.4(4) yes
C25 C28 H281 108.3 no
C29 C28 H281 107.9 no
C25 C28 H282 110.4 no
C29 C28 H282 106.7 no
H281 C28 H282 109.0 no
C28 C29 H292 107.8 no
C28 C29 H291 108.0 no
H292 C29 H291 110.8 no
C28 C29 H293 110.0 no
H292 C29 H293 110.2 no
H291 C29 H293 110.1 no
C32 N31 C36 110.7(6) yes
C32 N31 C40 106.0(4) yes
C36 N31 C40 111.0(4) yes
C32 N31 C44 110.3(4) yes
C36 N31 C44 107.0(4) yes
C40 N31 C44 111.9(5) yes
N31 C32 C33 115.7(4) yes
N31 C32 H322 108.2 no
C33 C32 H322 107.8 no
N31 C32 H321 106.3 no
C33 C32 H321 108.4 no
H322 C32 H321 110.3 no
C32 C33 C34 109.0(4) yes
C32 C33 H332 109.0 no
C34 C33 H332 111.3 no
C32 C33 H331 108.0 no
C34 C33 H331 109.7 no
H332 C33 H331 109.7 no
C33 C34 C35 113.0(6) yes
C33 C34 H341 107.3 no
C35 C34 H341 109.0 no
C33 C34 H342 108.5 no
C35 C34 H342 109.4 no
H341 C34 H342 109.5 no
C34 C35 H352 110.4 no
C34 C35 H351 109.2 no
H352 C35 H351 107.8 no
C34 C35 H353 111.3 no
H352 C35 H353 109.8 no
H351 C35 H353 108.2 no
N31 C36 C37 115.3(5) yes
N31 C36 H361 108.9 no
C37 C36 H361 108.8 no
N31 C36 H362 107.1 no
C37 C36 H362 106.6 no
H361 C36 H362 110.2 no
C36 C37 C38 112.1(8) yes
C36 C37 H372 108.6 no
C38 C37 H372 107.2 no
C36 C37 H371 108.0 no
C38 C37 H371 110.3 no
H372 C37 H371 110.6 no
C37 C38 C39 137.6(10) yes
C37 C38 H382 103.0 no
C39 C38 H382 106.5 no
C37 C38 H381 103.1 no
C39 C38 H381 95.1 no
H382 C38 H381 109.2 no
C38 C39 H391 109.6 no
C38 C39 H393 102.6 no
H391 C39 H393 110.2 no
C38 C39 H392 114.8 no
H391 C39 H392 109.7 no
H393 C39 H392 109.6 no
N31 C40 C41 115.4(4) yes
N31 C40 H401 107.6 no
C41 C40 H401 108.5 no
N31 C40 H402 108.2 no
C41 C40 H402 108.7 no
H401 C40 H402 108.3 no
C40 C41 C42 111.0(5) yes
C40 C41 H412 108.7 no
C42 C41 H412 109.6 no
C40 C41 H411 108.5 no
C42 C41 H411 107.8 no
H412 C41 H411 111.2 no
C41 C42 C43 114.6(6) yes
C41 C42 H421 109.2 no
C43 C42 H421 107.7 no
C41 C42 H422 107.6 no
C43 C42 H422 108.1 no
H421 C42 H422 109.6 no
C42 C43 H432 110.3 no
C42 C43 H431 107.9 no
H432 C43 H431 109.9 no
C42 C43 H433 109.7 no
H432 C43 H433 108.8 no
H431 C43 H433 110.3 no
N31 C44 C45 115.2(3) yes
N31 C44 H442 107.8 no
C45 C44 H442 107.4 no
N31 C44 H441 107.8 no
C45 C44 H441 109.1 no
H442 C44 H441 109.4 no
C44 C45 C46 110.5(4) yes
C44 C45 H452 110.2 no
C46 C45 H452 109.3 no
C44 C45 H451 109.2 no
C46 C45 H451 109.0 no
H452 C45 H451 108.6 no
C45 C46 C47 111.4(4) yes
C45 C46 H461 109.2 no
C47 C46 H461 109.4 no
C45 C46 H462 109.4 no
C47 C46 H462 108.6 no
H461 C46 H462 108.8 no
C46 C47 H472 108.8 no
C46 C47 H471 108.0 no
H472 C47 H471 108.8 no
C46 C47 H473 110.7 no
H472 C47 H473 110.7 no
H471 C47 H473 109.9 no

loop_
_geom_bond_atom_site_label_1
_geom_bond_atom_site_label_2
_geom_bond_distance
_geom_bond_publ_flag
O2 H21 0.831 no
O2 H22 0.846 no
O1 C1 1.215(4) yes
C1 N11 1.373(4) yes
C1 N21 1.374(4) yes
N11 C12 1.405(4) yes
N11 H111 0.852 no
C12 C13 1.396(5) yes
C12 C17 1.380(5) yes
C13 C14 1.386(6) yes
C13 H131 0.924 no
C14 C15 1.366(6) yes
C14 H141 0.925 no
C15 C16 1.390(5) yes
C15 C18 1.518(5) yes
C16 C17 1.396(5) yes
C16 H161 0.925 no
C17 H171 0.936 no
C18 C19 1.496(8) yes
C18 H182 0.970 no
C18 H181 0.973 no
C19 H191 0.965 no
C19 H193 0.962 no
C19 H192 0.969 no
N21 C22 1.410(4) yes
N21 H211 0.857 no
C22 C23 1.387(5) yes
C22 C27 1.396(5) yes
C23 C24 1.390(5) yes
C23 H231 0.927 no
C24 C25 1.394(6) yes
C24 H241 0.927 no
C25 C26 1.378(5) yes
C25 C28 1.517(5) yes
C26 C27 1.393(5) yes
C26 H261 0.948 no
C27 H271 0.928 no
C28 C29 1.481(8) yes
C28 H281 0.961 no
C28 H282 0.983 no
C29 H292 0.967 no
C29 H291 0.960 no
C29 H293 0.959 no
N31 C32 1.517(9) yes
N31 C36 1.521(5) yes
N31 C40 1.508(7) yes
N31 C44 1.515(6) yes
C32 C33 1.504(9) yes
C32 H322 0.977 no
C32 H321 0.975 no
C33 C34 1.511(12) yes
C33 H332 0.961 no
C33 H331 0.968 no
C34 C35 1.507(12) yes
C34 H341 0.975 no
C34 H342 0.977 no
C35 H352 0.962 no
C35 H351 0.964 no
C35 H353 0.960 no
C36 C37 1.496(10) yes
C36 H361 0.966 no
C36 H362 0.978 no
C37 C38 1.525(7) yes
C37 H372 0.971 no
C37 H371 0.964 no
C38 C39 0.959(11) yes
C38 H382 0.970 no
C38 H381 0.961 no
C39 H391 0.962 no
C39 H393 0.961 no
C39 H392 0.957 no
C40 C41 1.535(11) yes
C40 H401 0.979 no
C40 H402 0.967 no
C41 C42 1.500(10) yes
C41 H412 0.975 no
C41 H411 0.975 no
C42 C43 1.464(13) yes
C42 H421 0.967 no
C42 H422 0.967 no
C43 H432 0.965 no
C43 H431 0.963 no
C43 H433 0.970 no
C44 C45 1.533(6) yes
C44 H442 0.967 no
C44 H441 0.963 no
C45 C46 1.514(6) yes
C45 H452 0.966 no
C45 H451 0.971 no
C46 C47 1.507(8) yes
C46 H461 0.959 no
C46 H462 0.959 no
C47 H472 0.959 no
C47 H471 0.960 no
C47 H473 0.967 no

loop_
_geom_hbond_atom_site_label_D
_geom_hbond_atom_site_label_H
_geom_hbond_atom_site_label_A
_geom_hbond_site_symmetry_A
_geom_hbond_angle_DHA
_geom_hbond_distance_DH
_geom_hbond_distance_HA
_geom_hbond_distance_DA
_geom_hbond_publ_flag
C17 H171 O1 . 120.70 0.936 2.303 2.895(9) yes
C23 H231 O2 . 161.42 0.927 2.595 3.486(9) yes
C32 H322 O2 2_566 174.46 0.977 2.466 3.440(9) yes
C36 H362 O1 3_555 140.0 0.978 2.581 3.389(9) yes
